data_4506453
loop_
_publ_author_name
'Thakuria, Ranjit'
'Cherukuvada, Suryanarayan'
'Nangia, Ashwini'

_publ_section_title
;
 Crystal Structures of Pyrogallol, Its Hydrate, and Stable
 MultipleZ&#x2032; Cocrystals with N-Heterocycles Containing Metastable
 Conformers of Pyrogallol
;
_journal_issue 8
_journal_name_full 'Crystal Growth &amp; Design'
_journal_page_first 3944
_journal_paper_doi 10.1021/cg3003367
_journal_volume 12
_journal_year 2012
_chemical_formula_moiety 'C6 H6 O3'
_chemical_formula_sum 'C6 H6 O3'
_chemical_formula_weight 126.11
_chemical_name_systematic
; 
 pyrogallol
;
_space_group_IT_number 14
_symmetry_cell_setting monoclinic
_symmetry_space_group_name_Hall '-P 2yn'
_symmetry_space_group_name_H-M 'P 1 21/n 1'
_atom_sites_solution_hydrogens geom
_atom_sites_solution_primary direct
_atom_sites_solution_secondary difmap
_audit_creation_method SHELXL-97
_cell_angle_alpha 90.00
_cell_angle_beta 115.4840(10)
_cell_angle_gamma 90.00
_cell_formula_units_Z 4
_cell_length_a 12.1144(11)
_cell_length_b 3.7765(3)
_cell_length_c 13.1365(12)
_cell_measurement_reflns_used 6034
_cell_measurement_temperature 100(2)
_cell_measurement_theta_max 26.12
_cell_measurement_theta_min 2.38
_cell_volume 542.52(8)
_computing_cell_refinement 'Bruker SMART'
_computing_data_collection 'Bruker SMART'
_computing_data_reduction 'Bruker SAINT'
_computing_molecular_graphics 'Bruker SHELXTL'
_computing_publication_material 'Bruker SHELXTL'
_computing_structure_refinement 'SHELXL-97 (Sheldrick, 1997)'
_computing_structure_solution 'SHELXS-97 (Sheldrick, 1990)'
_diffrn_ambient_temperature 100(2)
_diffrn_measured_fraction_theta_full 0.997
_diffrn_measured_fraction_theta_max 0.997
_diffrn_measurement_device_type 'CCD area detector'
_diffrn_measurement_method 'phi and omega scans'
_diffrn_radiation_monochromator graphite
_diffrn_radiation_source 'fine-focus sealed tube'
_diffrn_radiation_type MoK\a
_diffrn_radiation_wavelength 0.71073
_diffrn_reflns_av_R_equivalents 0.0234
_diffrn_reflns_av_sigmaI/netI 0.0168
_diffrn_reflns_limit_h_max 14
_diffrn_reflns_limit_h_min -14
_diffrn_reflns_limit_k_max 4
_diffrn_reflns_limit_k_min -4
_diffrn_reflns_limit_l_max 16
_diffrn_reflns_limit_l_min -16
_diffrn_reflns_number 5197
_diffrn_reflns_theta_full 26.03
_diffrn_reflns_theta_max 26.03
_diffrn_reflns_theta_min 1.91
_exptl_absorpt_coefficient_mu 0.126
_exptl_absorpt_correction_T_max 0.9851
_exptl_absorpt_correction_T_min 0.9574
_exptl_absorpt_correction_type multi-scan
_exptl_absorpt_process_details 'Bruker AXS SADABS program'
_exptl_crystal_colour colorless
_exptl_crystal_density_diffrn 1.544
_exptl_crystal_density_method 'not measured'
_exptl_crystal_description plate
_exptl_crystal_F_000 264
_exptl_crystal_size_max 0.35
_exptl_crystal_size_mid 0.28
_exptl_crystal_size_min 0.12
_refine_diff_density_max 0.270
_refine_diff_density_min -0.156
_refine_diff_density_rms 0.046
_refine_ls_extinction_method none
_refine_ls_goodness_of_fit_ref 1.064
_refine_ls_hydrogen_treatment mixed
_refine_ls_matrix_type full
_refine_ls_number_parameters 94
_refine_ls_number_reflns 1075
_refine_ls_number_restraints 0
_refine_ls_restrained_S_all 1.064
_refine_ls_R_factor_all 0.0392
_refine_ls_R_factor_gt 0.0372
_refine_ls_shift/su_max 0.000
_refine_ls_shift/su_mean 0.000
_refine_ls_structure_factor_coef Fsqd
_refine_ls_weighting_details 'calc w=1/[\s^2^(Fo^2^)+(0.0536P)^2^+0.3047P] where P=(Fo^2^+2Fc^2^)/3'
_refine_ls_weighting_scheme calc
_refine_ls_wR_factor_gt 0.0981
_refine_ls_wR_factor_ref 0.0998
_reflns_number_gt 1019
_reflns_number_total 1075
_reflns_threshold_expression >2sigma(I)
_cod_data_source_file cg3003367_si_002.cif
_cod_data_source_block Pyrogallol_guestfree
_cod_depositor_comments
;
The following automatic conversions were performed:

'_symmetry_cell_setting' value 'Monoclinic' changed to 'monoclinic'
according to /home/saulius/struct/CIF-dictionaries/cif_core.dic
dictionary named 'cif_core.dic' version 2.4.2 from 2011-04-26.

Automatic conversion script
Id: cif_fix_values 1891 2012-01-12 08:04:46Z andrius 
;
_cod_original_sg_symbol_H-M 'P2(1)/n  '
_cod_database_code 4506453

loop_
_symmetry_equiv_pos_as_xyz
'x, y, z'
'-x+1/2, y+1/2, -z+1/2'
'-x, -y, -z'
'x-1/2, -y-1/2, z-1/2'

loop_
_atom_site_label
_atom_site_type_symbol
_atom_site_fract_x
_atom_site_fract_y
_atom_site_fract_z
_atom_site_U_iso_or_equiv
_atom_site_adp_type
_atom_site_occupancy
_atom_site_symmetry_multiplicity
_atom_site_calc_flag
_atom_site_refinement_flags
C1 C 0.10470(12) 0.9533(4) 0.83510(12) 0.0167(3) Uani 1 1 d .
C2 C 0.06179(12) 0.9188(4) 0.71909(12) 0.0165(3) Uani 1 1 d .
C3 C -0.05175(13) 0.7657(4) 0.65688(12) 0.0180(3) Uani 1 1 d .
C4 C -0.12231(13) 0.6479(4) 0.70987(12) 0.0192(3) Uani 1 1 d .
H4 H -0.2007 0.5476 0.6670 0.023 Uiso 1 1 calc R
C5 C -0.07712(13) 0.6780(4) 0.82584(13) 0.0200(3) Uani 1 1 d .
H5 H -0.1244 0.5936 0.8626 0.024 Uiso 1 1 calc R
C6 C 0.03613(13) 0.8297(4) 0.88900(12) 0.0194(3) Uani 1 1 d .
H6 H 0.0664 0.8486 0.9686 0.023 Uiso 1 1 calc R
H1 H 0.2399(19) 1.207(6) 0.8524(18) 0.037(6) Uiso 1 1 d .
H2 H 0.093(2) 1.076(6) 0.599(2) 0.047(6) Uiso 1 1 d .
H3 H -0.155(2) 0.628(6) 0.5084(19) 0.043(6) Uiso 1 1 d .
O1 O 0.21586(9) 1.1117(3) 0.89780(8) 0.0190(3) Uani 1 1 d .
O2 O 0.13553(9) 1.0370(3) 0.67041(8) 0.0190(3) Uani 1 1 d .
O3 O -0.08691(10) 0.7427(3) 0.54288(8) 0.0234(3) Uani 1 1 d .

loop_
_atom_site_aniso_label
_atom_site_aniso_U_11
_atom_site_aniso_U_22
_atom_site_aniso_U_33
_atom_site_aniso_U_23
_atom_site_aniso_U_13
_atom_site_aniso_U_12
C1 0.0135(6) 0.0165(7) 0.0172(7) 0.0001(5) 0.0039(5) 0.0040(5)
C2 0.0161(7) 0.0159(7) 0.0185(7) 0.0025(5) 0.0085(6) 0.0032(5)
C3 0.0184(7) 0.0179(7) 0.0158(7) 0.0011(5) 0.0055(6) 0.0025(6)
C4 0.0151(7) 0.0174(7) 0.0237(7) 0.0015(6) 0.0070(6) 0.0003(5)
C5 0.0212(7) 0.0183(7) 0.0257(8) 0.0046(6) 0.0148(6) 0.0034(6)
C6 0.0211(7) 0.0203(7) 0.0173(7) 0.0017(5) 0.0088(6) 0.0056(6)
O1 0.0156(5) 0.0256(6) 0.0139(5) 0.0010(4) 0.0046(4) 0.0000(4)
O2 0.0156(5) 0.0273(6) 0.0137(5) 0.0023(4) 0.0058(4) -0.0010(4)
O3 0.0186(6) 0.0334(7) 0.0150(5) -0.0017(5) 0.0041(4) -0.0077(5)

loop_
_atom_type_symbol
_atom_type_description
_atom_type_scat_dispersion_real
_atom_type_scat_dispersion_imag
_atom_type_scat_source
C C 0.0033 0.0016 'International Tables Vol C Tables 4.2.6.8 and 6.1.1.4'
H H 0.0000 0.0000 'International Tables Vol C Tables 4.2.6.8 and 6.1.1.4'
O O 0.0106 0.0060 'International Tables Vol C Tables 4.2.6.8 and 6.1.1.4'

loop_
_geom_angle_atom_site_label_1
_geom_angle_atom_site_label_2
_geom_angle_atom_site_label_3
_geom_angle
O1 C1 C6 119.23(13)
O1 C1 C2 120.36(13)
C6 C1 C2 120.41(13)
O2 C2 C3 122.54(13)
O2 C2 C1 117.89(12)
C3 C2 C1 119.57(13)
O3 C3 C4 123.94(13)
O3 C3 C2 115.63(13)
C4 C3 C2 120.43(13)
C5 C4 C3 119.24(13)
C4 C5 C6 120.93(13)
C1 C6 C5 119.39(13)

loop_
_geom_bond_atom_site_label_1
_geom_bond_atom_site_label_2
_geom_bond_distance
C1 O1 1.3766(17)
C1 C6 1.384(2)
C1 C2 1.388(2)
C2 O2 1.3775(17)
C2 C3 1.388(2)
C3 O3 1.3721(17)
C3 C4 1.387(2)
C4 C5 1.384(2)
C5 C6 1.385(2)

loop_
_cod_related_entry_id
_cod_related_entry_database
_cod_related_entry_code
1 ChemSpider 13835557
